data_4126814
loop_
_publ_author_name
'Mutailipu, Miriding'
'Xie, Zhiqing'
'Su, Xin'
'Zhang, Min'
'Wang, Ying'
'Yang, Zhihua'
'Janjua, Muhammad Ramzan Saeed Ashraf'
'Pan, Shilie'

_publ_section_title
;
 Chemical Cosubstitution-Oriented Design of Rare-Earth Borates as
 Potential Ultraviolet Nonlinear Optical Materials.
;
_journal_name_full 'Journal of the American Chemical Society'
_journal_paper_doi 10.1021/jacs.7b11263
_journal_year 2017
_chemical_absolute_configuration unk
_chemical_formula_moiety '0.33(B45 K22.5 O90 Y7.5)'
_chemical_formula_sum 'B15 K7.5 O30 Y2.5'
_chemical_formula_weight 1160.35
_chemical_name_systematic
;
 ? 
;
_space_group_crystal_system trigonal
_space_group_IT_number 155
_space_group_name_Hall 'R 3 2"'
_space_group_name_H-M_alt 'R 3 2 :H'
_symmetry_Int_Tables_number 155
_symmetry_space_group_name_Hall 'R 3 2"'
_symmetry_space_group_name_H-M 'R 3 2 :H'
_audit_creation_date 2017-07-11
_audit_creation_method
;
Olex2 1.2
(compiled 2017.03.28 svn.r3405 for OlexSys, GUI svn.r5337)
;
_cell_angle_alpha 90
_cell_angle_beta 90
_cell_angle_gamma 120
_cell_formula_units_Z 3
_cell_length_a 13.142(2)
_cell_length_b 13.142(2)
_cell_length_c 15.099(5)
_cell_measurement_reflns_used 702
_cell_measurement_temperature 296(2)
_cell_measurement_theta_max 21.63
_cell_measurement_theta_min 3.10
_cell_volume 2258.4(9)
_computing_cell_refinement 'SAINT v7.68A (Bruker, 2009)'
_computing_data_reduction 'SAINT v7.68A (Bruker, 2009)'
_computing_molecular_graphics 'Olex2 (Dolomanov et al., 2009)'
_computing_publication_material 'Olex2 (Dolomanov et al., 2009)'
_computing_structure_refinement 'olex2.refine (Bourhis et al., 2015)'
_computing_structure_solution 'SHELXS-97 (Sheldrick, 1990)'
_diffrn_ambient_temperature 296.15
_diffrn_measured_fraction_theta_full 0.9983
_diffrn_measured_fraction_theta_max 0.9983
_diffrn_measurement_device_type 'CCD area detector'
_diffrn_measurement_method 'phi and omega scans'
_diffrn_radiation_monochromator graphite
_diffrn_radiation_type 'Mo K\a'
_diffrn_radiation_wavelength 0.71073
_diffrn_reflns_av_R_equivalents 0.0635
_diffrn_reflns_av_unetI/netI 0.0710
_diffrn_reflns_limit_h_max 16
_diffrn_reflns_limit_h_min -17
_diffrn_reflns_limit_k_max 17
_diffrn_reflns_limit_k_min -16
_diffrn_reflns_limit_l_max 19
_diffrn_reflns_limit_l_min -10
_diffrn_reflns_number 4660
_diffrn_reflns_theta_full 27.5215
_diffrn_reflns_theta_max 27.52
_diffrn_reflns_theta_min 2.24
_exptl_absorpt_coefficient_mu 5.991
_exptl_absorpt_correction_T_max 1.0000
_exptl_absorpt_correction_T_min 0.7919
_exptl_absorpt_correction_type numerical
_exptl_absorpt_process_details
;
SADABS-2008/1 (Bruker,2008) was used for absorption correction.
wR2(int) was 0.0910 before and 0.0711 after correction.
The Ratio of minimum to maximum transmission is 0.7919.
The \l/2 correction factor is 0.0015.
;
_exptl_crystal_colour colourless
_exptl_crystal_density_diffrn 2.5535
_exptl_crystal_density_method 'not measured'
_exptl_crystal_description block
_exptl_crystal_F_000 1119.00
_exptl_crystal_size_max 0.111
_exptl_crystal_size_mid 0.101
_exptl_crystal_size_min 0.086
_refine_diff_density_max 0.7616
_refine_diff_density_min -1.0675
_refine_diff_density_rms 0.1576
_refine_ls_abs_structure_details 'Flack, H. D. (1983). Acta Cryst. A39, 876-881.'
_refine_ls_abs_structure_Flack -0.024(14)
_refine_ls_d_res_high 0.7691
_refine_ls_d_res_low 9.0884
_refine_ls_extinction_expression Fc^*^=kFc[1+0.001xFc^2^\l^3^/sin(2\q)]^-1/4^
_refine_ls_goodness_of_fit_ref 1.0162
_refine_ls_hydrogen_treatment undef
_refine_ls_matrix_type full
_refine_ls_number_constraints 2
_refine_ls_number_parameters 87
_refine_ls_number_reflns 1158
_refine_ls_number_restraints 0
_refine_ls_restrained_S_all 1.0162
_refine_ls_R_factor_all 0.0546
_refine_ls_R_factor_gt 0.0391
_refine_ls_shift/su_max 0.0004
_refine_ls_shift/su_mean 0.0001
_refine_ls_structure_factor_coef Fsqd
_refine_ls_weighting_details 'w=1/[\s^2^(Fo^2^)+(0.0348P)^2^+4.5430P] where P=(Fo^2^+2Fc^2^)/3'
_refine_ls_weighting_scheme calc
_refine_ls_wR_factor_gt 0.0849
_refine_ls_wR_factor_ref 0.0914
_reflns_Friedel_coverage 0.996
_reflns_limit_h_max 14
_reflns_limit_h_min -14
_reflns_limit_k_max 8
_reflns_limit_k_min -8
_reflns_limit_l_max 19
_reflns_limit_l_min -19
_reflns_number_gt 952
_reflns_number_total 1158
_reflns_threshold_expression I>=2u(I)
_cod_data_source_file KYBO.cif
_cod_data_source_block 222
_cod_original_cell_volume 2258.3(9)
_cod_original_sg_symbol_Hall ' R 3 2"'
_cod_original_sg_symbol_H-M 'R 3 2'
_cod_database_code 4126814
_olex2_refinement_description
;
1. Shared sites
{Y2, K1}
2. Uiso/Uaniso restraints and constraints
Uanis(Y2) = Uanis(K1)
3. Others
 Fixed Sof: Y2(0.08333) K1(0.08333)
;
_olex2_submission_special_instructions 'No special instructions were received'

loop_
_space_group_symop_id
_space_group_symop_operation_xyz
1 x,y,z
2 -y,x-y,z
3 -x+y,-x,z
4 x-y,-y,-z
5 -x,-x+y,-z
6 y,x,-z
7 x+1/3,y+2/3,z+2/3
8 -y+1/3,x-y+2/3,z+2/3
9 -x+y+1/3,-x+2/3,z+2/3
10 x-y+1/3,-y+2/3,-z+2/3
11 -x+1/3,-x+y+2/3,-z+2/3
12 y+1/3,x+2/3,-z+2/3
13 x+2/3,y+1/3,z+1/3
14 -y+2/3,x-y+1/3,z+1/3
15 -x+y+2/3,-x+1/3,z+1/3
16 x-y+2/3,-y+1/3,-z+1/3
17 -x+2/3,-x+y+1/3,-z+1/3
18 y+2/3,x+1/3,-z+1/3

loop_
_atom_site_label
_atom_site_type_symbol
_atom_site_fract_x
_atom_site_fract_y
_atom_site_fract_z
_atom_site_U_iso_or_equiv
_atom_site_adp_type
_atom_site_occupancy
_atom_site_site_symmetry_order
_atom_site_refinement_flags_posn
_atom_site_refinement_flags_adp
_atom_site_refinement_flags_occupancy
Y1 Y 0.666666666667 0.333333333333 0.61263(5) 0.0116(2) Uani 1.000000 3 S T P
Y2 Y 0.0 0.0 0.5 0.0266(4) Uani 0.500000 6 S T P
K1 K 0.0 0.0 0.5 0.0266(4) Uani 0.500000 6 S T P
K2 K 0.53727(16) 0.0 0.5 0.0289(5) Uani 1.000000 2 S T P
K3 K 0.666666666667 0.333333333333 0.333333333333 0.0381(8) Uani 1.000000 6 S T P
K4 K 0.333333333333 0.1733(2) 0.666666666667 0.0541(7) Uani 1.000000 2 S T P
O1 O 0.1453(3) 0.0825(6) 0.3860(3) 0.0429(13) Uani 1.000000 1 . . .
O2 O 0.3066(4) 0.0782(4) 0.3265(3) 0.0302(11) Uani 1.000000 1 . . .
O3 O 0.3253(3) 0.1760(6) 0.4614(3) 0.0434(14) Uani 1.000000 1 . . .
O4 O 0.4866(4) 0.1592(4) 0.4119(3) 0.0264(10) Uani 1.000000 1 . . .
O5 O 0.5028(3) 0.2730(3) 0.5385(2) 0.0200(10) Uani 1.000000 1 . . .
B1 B 0.4233(8) 0.0899(8) 0.333333333333 0.024(2) Uani 1.000000 2 S T P
B2 B 0.2570(6) 0.1107(6) 0.3907(4) 0.0232(17) Uani 1.000000 1 . . .
B3 B 0.4415(5) 0.2040(6) 0.4711(4) 0.0177(16) Uani 1.000000 1 . . .

loop_
_atom_site_aniso_label
_atom_site_aniso_U_11
_atom_site_aniso_U_22
_atom_site_aniso_U_33
_atom_site_aniso_U_12
_atom_site_aniso_U_13
_atom_site_aniso_U_23
Y1 0.0114(3) 0.0114(3) 0.0120(4) 0.00569(14) -0.000000 0.000000
Y2 0.0304(6) 0.0304(6) 0.0189(9) 0.0152(3) -0.000000 0.000000
K1 0.0304(6) 0.0304(6) 0.0189(9) 0.0152(3) -0.000000 0.000000
K2 0.0338(9) 0.0258(11) 0.0244(11) 0.0129(5) 0.0005(4) 0.0011(8)
K3 0.0297(11) 0.0297(11) 0.055(2) 0.0148(5) -0.000000 0.000000
K4 0.0671(16) 0.0414(9) 0.0622(15) 0.0335(8) 0.0467(12) 0.0234(6)
O1 0.019(2) 0.065(4) 0.040(3) 0.017(3) -0.0136(18) -0.023(3)
O2 0.031(3) 0.043(3) 0.023(2) 0.023(2) -0.0059(19) -0.0091(19)
O3 0.020(2) 0.074(4) 0.037(3) 0.024(3) -0.0135(18) -0.034(3)
O4 0.023(2) 0.048(3) 0.015(2) 0.023(2) -0.0028(18) -0.005(2)
O5 0.015(2) 0.021(3) 0.024(2) 0.0084(17) -0.0027(15) -0.0003(16)
B1 0.033(5) 0.033(5) 0.013(5) 0.022(5) 0.0012(18) -0.0012(18)
B2 0.022(3) 0.025(5) 0.024(3) 0.012(3) -0.003(3) -0.007(3)
B3 0.014(3) 0.019(4) 0.021(3) 0.009(3) 0.002(2) 0.006(3)

loop_
_atom_type_symbol
_atom_type_scat_dispersion_real
_atom_type_scat_dispersion_imag
_atom_type_scat_Cromer_Mann_a1
_atom_type_scat_Cromer_Mann_a2
_atom_type_scat_Cromer_Mann_a3
_atom_type_scat_Cromer_Mann_a4
_atom_type_scat_Cromer_Mann_b1
_atom_type_scat_Cromer_Mann_b2
_atom_type_scat_Cromer_Mann_b3
_atom_type_scat_Cromer_Mann_b4
_atom_type_scat_Cromer_Mann_c
_atom_type_scat_source
_atom_type_scat_dispersion_source
Y -2.99864 3.60419 17.77600 10.29460 5.72629 3.26588 1.40290 12.80060 0.12560 104.35400 1.91212999821 'International Tables Volume C Table 6.1.1.4 (pp. 500-502)' 'Henke, Gullikson and Davis, At. Data and Nucl. Data Tables, 1993, 54, 2'
K 0.21174 0.26561 8.21860 7.43980 1.05190 0.86590 12.79490 0.77480 213.18700 41.68410 1.42279994488 'International Tables Volume C Table 6.1.1.4 (pp. 500-502)' 'Henke, Gullikson and Davis, At. Data and Nucl. Data Tables, 1993, 54, 2'
B 0.00141 0.00067 2.05450 1.33260 1.09790 0.70680 23.21850 1.02100 60.34980 0.14030 -0.193200007081 'International Tables Volume C Table 6.1.1.4 (pp. 500-502)' 'Henke, Gullikson and Davis, At. Data and Nucl. Data Tables, 1993, 54, 2'
O 0.01158 0.00611 3.04850 2.28680 1.54630 0.86700 13.27710 5.70110 0.32390 32.90890 0.250800013542 'International Tables Volume C Table 6.1.1.4 (pp. 500-502)' 'Henke, Gullikson and Davis, At. Data and Nucl. Data Tables, 1993, 54, 2'

loop_
_geom_angle_atom_site_label_1
_geom_angle_atom_site_label_2
_geom_angle_atom_site_label_3
_geom_angle
_geom_angle_site_symmetry_1
_geom_angle_site_symmetry_3
K1 Y1 Y2 0.0 16_556 16_556
O1 Y1 Y2 45.84(11) 14 16_556
O1 Y1 Y2 45.84(11) 13 16_556
O1 Y1 Y2 45.84(11) 15 16_556
O1 Y1 K1 45.84(11) 14 16_556
O1 Y1 K1 45.84(11) 13 16_556
O1 Y1 K1 45.84(11) 15 16_556
O1 Y1 O1 76.82(15) 15 13
O1 Y1 O1 76.8(2) 15 14
O1 Y1 O1 76.8(2) 14 13
O5 Y1 Y2 120.66(10) 2_655 16_556
O5 Y1 Y2 120.66(10) 3_665 16_556
O5 Y1 Y2 120.66(10) . 16_556
O5 Y1 K1 120.66(10) 3_665 16_556
O5 Y1 K1 120.66(10) 2_655 16_556
O5 Y1 K1 120.66(10) . 16_556
O5 Y1 O1 100.15(19) 2_655 13
O5 Y1 O1 162.99(17) 3_665 15
O5 Y1 O1 100.15(19) 3_665 14
O5 Y1 O1 162.99(17) 2_655 14
O5 Y1 O1 86.18(18) 3_665 13
O5 Y1 O1 86.18(18) 2_655 15
O5 Y1 O1 162.99(17) . 13
O5 Y1 O1 100.15(19) . 15
O5 Y1 O1 86.18(18) . 14
O5 Y1 O5 96.31(13) 3_665 .
O5 Y1 O5 96.31(13) 3_665 2_655
O5 Y1 O5 96.31(13) 2_655 .
Y1 Y2 Y1 180.0 7_444 16_456
K1 Y2 Y1 0.0 . 16_456
K1 Y2 Y1 0.0 . 7_444
O1 Y2 Y1 43.95(9) 6_556 16_456
O1 Y2 Y1 43.95(9) 5_556 16_456
O1 Y2 Y1 43.95(9) 4_556 16_456
O1 Y2 Y1 43.95(9) 2 7_444
O1 Y2 Y1 43.95(9) 3 7_444
O1 Y2 Y1 136.05(9) 4_556 7_444
O1 Y2 Y1 136.05(9) . 16_456
O1 Y2 Y1 136.05(9) 5_556 7_444
O1 Y2 Y1 43.95(9) . 7_444
O1 Y2 Y1 136.05(9) 6_556 7_444
O1 Y2 Y1 136.05(9) 2 16_456
O1 Y2 Y1 136.05(9) 3 16_456
O1 Y2 K1 0.0 . .
O1 Y2 K1 0.0 2 .
O1 Y2 K1 0.0 5_556 .
O1 Y2 K1 0.0 4_556 .
O1 Y2 K1 0.0 6_556 .
O1 Y2 K1 0.0 3 .
O1 Y2 O1 73.88(18) 6_556 5_556
O1 Y2 O1 173.8(3) 4_556 2
O1 Y2 O1 73.88(18) 5_556 4_556
O1 Y2 O1 73.88(15) 2 3
O1 Y2 O1 102.5(3) 5_556 2
O1 Y2 O1 102.5(3) 4_556 3
O1 Y2 O1 73.88(18) . 3
O1 Y2 O1 73.88(15) 6_556 4_556
O1 Y2 O1 173.8(3) 5_556 .
O1 Y2 O1 173.8(3) 6_556 3
O1 Y2 O1 110.2(3) 6_556 2
O1 Y2 O1 110.2(3) 4_556 .
O1 Y2 O1 73.88(18) 2 .
O1 Y2 O1 110.2(3) 5_556 3
O1 Y2 O1 102.5(3) 6_556 .
Y1 K1 Y1 180.0 7_444 16_456
Y2 K1 Y1 0.0 . 16_456
Y2 K1 Y1 0.0 . 7_444
O1 K1 Y1 136.05(9) 5_556 7_444
O1 K1 Y1 136.05(9) 4_556 7_444
O1 K1 Y1 43.95(9) 2 7_444
O1 K1 Y1 136.05(9) 2 16_456
O1 K1 Y1 136.05(9) 3 16_456
O1 K1 Y1 43.95(9) 4_556 16_456
O1 K1 Y1 43.95(9) 3 7_444
O1 K1 Y1 43.95(9) 5_556 16_456
O1 K1 Y1 136.05(9) . 16_456
O1 K1 Y1 136.05(9) 6_556 7_444
O1 K1 Y1 43.95(9) . 7_444
O1 K1 Y1 43.95(9) 6_556 16_456
O1 K1 Y2 0.0 3 .
O1 K1 Y2 0.0 5_556 .
O1 K1 Y2 0.0 2 .
O1 K1 Y2 0.0 4_556 .
O1 K1 Y2 0.0 . .
O1 K1 Y2 0.0 6_556 .
O1 K1 O1 73.88(18) . 3
O1 K1 O1 73.88(15) 6_556 4_556
O1 K1 O1 73.88(18) 2 .
O1 K1 O1 73.88(18) 5_556 4_556
O1 K1 O1 102.5(3) 5_556 2
O1 K1 O1 173.8(3) 4_556 2
O1 K1 O1 73.88(15) 2 3
O1 K1 O1 102.5(3) 4_556 3
O1 K1 O1 173.8(3) 6_556 3
O1 K1 O1 102.5(3) 6_556 .
O1 K1 O1 110.2(3) 6_556 2
O1 K1 O1 110.2(3) 4_556 .
O1 K1 O1 73.88(18) 6_556 5_556
O1 K1 O1 110.2(3) 5_556 3
O1 K1 O1 173.8(3) 5_556 .
O2 K2 O2 117.50(18) 15 12_545
O3 K2 O2 109.98(11) 2_655 12_545
O3 K2 O2 122.03(13) 5_656 12_545
O3 K2 O2 122.03(13) 2_655 15
O3 K2 O2 109.98(11) 5_656 15
O3 K2 O3 65.59(15) 5_656 2_655
O4 K2 O2 90.93(12) . 15
O4 K2 O2 90.93(12) 4_556 12_545
O4 K2 O2 49.82(12) . 12_545
O4 K2 O2 49.82(12) 4_556 15
O4 K2 O3 95.64(11) . 2_655
O4 K2 O3 95.64(11) 4_556 5_656
O4 K2 O3 157.03(12) . 5_656
O4 K2 O3 157.03(12) 4_556 2_655
O4 K2 O4 105.39(18) 4_556 .
O5 K2 O2 116.73(11) 5_656 15
O5 K2 O2 84.71(12) 2_655 15
O5 K2 O2 116.73(11) 2_655 12_545
O5 K2 O2 84.71(12) 5_656 12_545
O5 K2 O3 98.27(12) 5_656 2_655
O5 K2 O3 98.27(12) 2_655 5_656
O5 K2 O3 43.67(12) 2_655 2_655
O5 K2 O3 43.67(12) 5_656 5_656
O5 K2 O4 73.58(11) 5_656 4_556
O5 K2 O4 134.46(11) 2_655 4_556
O5 K2 O4 134.46(11) 5_656 .
O5 K2 O4 73.58(11) 2_655 .
O5 K2 O5 139.68(17) 2_655 5_656
B1 K2 O2 24.89(16) 15 15
B1 K2 O2 24.89(16) . 12_545
B1 K2 O2 105.94(10) 15 12_545
B1 K2 O2 105.94(10) . 15
B1 K2 O3 103.32(18) 15 5_656
B1 K2 O3 103.32(18) . 2_655
B1 K2 O3 142.61(9) 15 2_655
B1 K2 O3 142.61(9) . 5_656
B1 K2 O4 99.65(19) 15 .
B1 K2 O4 24.96(15) . .
B1 K2 O4 24.96(15) 15 4_556
B1 K2 O4 99.65(19) . 4_556
B1 K2 O5 94.94(19) . 2_655
B1 K2 O5 109.51(14) . 5_656
B1 K2 O5 109.51(14) 15 2_655
B1 K2 O5 94.94(19) 15 5_656
B1 K2 B1 104.88(18) 15 .
B3 K2 O2 105.36(13) 2_655 12_545
B3 K2 O2 105.36(13) 5_656 15
B3 K2 O2 108.28(13) 2_655 15
B3 K2 O2 108.28(13) 5_656 12_545
B3 K2 O3 24.25(13) 2_655 2_655
B3 K2 O3 88.53(14) 5_656 2_655
B3 K2 O3 88.53(14) 2_655 5_656
B3 K2 O3 24.25(13) 5_656 5_656
B3 K2 O4 157.75(14) 2_655 4_556
B3 K2 O4 157.75(14) 5_656 .
B3 K2 O4 75.54(13) 2_655 .
B3 K2 O4 75.54(13) 5_656 4_556
B3 K2 O5 23.63(13) 5_656 5_656
B3 K2 O5 122.13(15) 2_655 5_656
B3 K2 O5 122.13(15) 5_656 2_655
B3 K2 O5 23.63(13) 2_655 2_655
B3 K2 B1 89.9(2) 2_655 .
B3 K2 B1 89.9(2) 5_656 15
B3 K2 B1 132.97(16) 5_656 .
B3 K2 B1 132.97(16) 2_655 15
B3 K2 B3 112.2(2) 5_656 2_655
O4 K3 O4 54.09(17) 11_655 2_655
O4 K3 O4 129.97(18) 12_545 3_665
O4 K3 O4 124.21(18) 11_655 3_665
O4 K3 O4 101.01(11) 12_545 11_655
O4 K3 O4 124.21(18) 12_545 2_655
O4 K3 O4 129.97(18) 11_655 .
O4 K3 O4 101.01(11) 2_655 3_665
O4 K3 O4 101.01(11) 11_655 10
O4 K3 O4 101.01(11) 2_655 .
O4 K3 O4 54.09(17) 12_545 .
O4 K3 O4 54.09(17) 10 3_665
O4 K3 O4 101.01(11) . 3_665
O4 K3 O4 124.21(18) 10 .
O4 K3 O4 129.97(18) 10 2_655
O4 K3 O4 101.01(11) 12_545 10
B1 K3 O4 115.01(9) 2_655 3_665
B1 K3 O4 117.89(9) 3_665 12_545
B1 K3 O4 115.01(9) 3_665 .
B1 K3 O4 117.89(9) 2_655 .
B1 K3 O4 27.04(9) . 12_545
B1 K3 O4 27.04(9) 2_655 2_655
B1 K3 O4 27.04(9) 3_665 10
B1 K3 O4 117.89(9) 2_655 10
B1 K3 O4 117.89(9) . 11_655
B1 K3 O4 27.04(9) 2_655 11_655
B1 K3 O4 27.04(9) 3_665 3_665
B1 K3 O4 115.01(9) 2_655 12_545
B1 K3 O4 117.89(9) 3_665 2_655
B1 K3 O4 117.89(9) . 3_665
B1 K3 O4 115.01(9) 3_665 11_655
B1 K3 O4 27.04(9) . .
B1 K3 O4 115.01(9) . 2_655
B1 K3 O4 115.01(9) . 10
B1 K3 B1 120.0 . 2_655
B1 K3 B1 120.0 3_665 2_655
B1 K3 B1 120.0 3_665 .
B3 K3 O4 105.71(14) 10 11_655
B3 K3 O4 108.95(15) 2_655 12_545
B3 K3 O4 78.10(15) 2_655 .
B3 K3 O4 108.95(15) 11_655 3_665
B3 K3 O4 22.90(15) 10 10
B3 K3 O4 70.55(14) 11_655 2_655
B3 K3 O4 149.87(15) 2_655 10
B3 K3 O4 22.90(15) 11_655 11_655
B3 K3 O4 108.95(15) 10 .
B3 K3 O4 149.87(15) 12_545 3_665
B3 K3 O4 105.71(14) 2_655 3_665
B3 K3 O4 108.95(15) 12_545 2_655
B3 K3 O4 22.90(15) 2_655 2_655
B3 K3 O4 78.10(15) 12_545 11_655
B3 K3 O4 70.55(14) 2_655 11_655
B3 K3 O4 22.90(15) . .
B3 K3 O4 70.55(14) 10 3_665
B3 K3 O4 105.71(14) . 2_655
B3 K3 O4 149.87(15) 10 2_655
B3 K3 O4 108.95(15) . 10
B3 K3 O4 70.55(14) . 12_545
B3 K3 O4 78.10(15) 10 12_545
B3 K3 O4 22.90(15) 3_665 3_665
B3 K3 O4 149.87(15) 11_655 .
B3 K3 O4 105.71(14) 3_665 .
B3 K3 O4 78.10(15) 11_655 10
B3 K3 O4 78.10(15) 3_665 2_655
B3 K3 O4 105.71(14) 11_655 12_545
B3 K3 O4 70.55(14) 3_665 10
B3 K3 O4 70.55(14) 12_545 .
B3 K3 O4 108.95(15) 3_665 11_655
B3 K3 O4 105.71(14) 12_545 10
B3 K3 O4 149.87(15) 3_665 12_545
B3 K3 O4 22.90(15) 12_545 12_545
B3 K3 O4 78.10(15) . 3_665
B3 K3 O4 149.87(15) . 11_655
B3 K3 B1 129.60(11) 10 2_655
B3 K3 B1 129.60(11) 3_665 .
B3 K3 B1 93.82(12) 3_665 2_655
B3 K3 B1 93.82(12) 10 .
B3 K3 B1 93.82(12) 11_655 3_665
B3 K3 B1 45.25(12) 10 3_665
B3 K3 B1 45.25(12) 12_545 .
B3 K3 B1 129.60(11) . 2_655
B3 K3 B1 129.60(11) 11_655 .
B3 K3 B1 45.25(12) . .
B3 K3 B1 93.82(12) . 3_665
B3 K3 B1 45.25(12) 2_655 2_655
B3 K3 B1 93.82(12) 12_545 2_655
B3 K3 B1 93.82(12) 2_655 .
B3 K3 B1 129.60(11) 12_545 3_665
B3 K3 B1 129.60(11) 2_655 3_665
B3 K3 B1 45.25(12) 11_655 2_655
B3 K3 B1 45.25(12) 3_665 3_665
B3 K3 B3 84.63(17) 11_655 10
B3 K3 B3 84.63(17) 12_545 11_655
B3 K3 B3 90.5(2) 11_655 2_655
B3 K3 B3 84.63(17) 2_655 .
B3 K3 B3 90.5(2) 12_545 .
B3 K3 B3 84.63(16) 2_655 3_665
B3 K3 B3 100.8(2) 10 .
B3 K3 B3 84.63(17) . 3_665
B3 K3 B3 172.4(2) 12_545 3_665
B3 K3 B3 84.63(16) 12_545 10
B3 K3 B3 172.4(2) 11_655 .
B3 K3 B3 172.4(2) 10 2_655
B3 K3 B3 90.5(2) 10 3_665
B3 K3 B3 100.8(2) 11_655 3_665
B3 K3 B3 100.8(2) 12_545 2_655
O1 K4 O1 133.25(19) 14 6_556
O2 K4 O1 90.13(11) 4_556 6_556
O2 K4 O1 90.13(11) 15 14
O2 K4 O1 135.97(14) 4_556 14
O2 K4 O1 135.97(14) 15 6_556
O2 K4 O2 49.25(17) 15 4_556
O3 K4 O1 73.52(11) 17_556 14
O3 K4 O1 73.52(11) . 6_556
O3 K4 O1 105.12(12) 17_556 6_556
O3 K4 O1 105.12(12) . 14
O3 K4 O2 90.15(15) . 15
O3 K4 O2 92.83(15) . 4_556
O3 K4 O2 90.15(15) 17_556 4_556
O3 K4 O2 92.83(15) 17_556 15
O3 K4 O3 176.7(3) 17_556 .
O5 K4 O1 114.84(12) . 6_556
O5 K4 O1 114.84(12) 17_556 14
O5 K4 O1 61.49(11) . 14
O5 K4 O1 61.49(11) 17_556 6_556
O5 K4 O2 112.52(14) . 4_556
O5 K4 O2 75.40(12) 17_556 4_556
O5 K4 O2 75.40(12) . 15
O5 K4 O2 112.52(14) 17_556 15
O5 K4 O3 133.07(11) 17_556 .
O5 K4 O3 46.60(11) . .
O5 K4 O3 46.60(11) 17_556 17_556
O5 K4 O3 133.07(11) . 17_556
O5 K4 O5 171.7(2) 17_556 .
B1 K4 O1 113.37(9) 4_556 6_556
B1 K4 O1 113.37(9) 4_556 14
B1 K4 O2 24.63(9) 4_556 15
B1 K4 O2 24.63(9) 4_556 4_556
B1 K4 O3 91.64(13) 4_556 .
B1 K4 O3 91.64(13) 4_556 17_556
B1 K4 O5 94.13(11) 4_556 17_556
B1 K4 O5 94.13(11) 4_556 .
B2 K4 O1 155.36(15) 15 6_556
B2 K4 O1 71.07(14) 4_556 6_556
B2 K4 O1 71.07(14) 15 14
B2 K4 O1 155.36(15) 4_556 14
B2 K4 O2 22.98(14) 4_556 4_556
B2 K4 O2 22.98(14) 15 15
B2 K4 O2 65.25(15) 4_556 15
B2 K4 O2 65.25(15) 15 4_556
B2 K4 O3 107.11(16) 4_556 17_556
B2 K4 O3 75.41(16) 4_556 .
B2 K4 O3 107.11(16) 15 .
B2 K4 O3 75.41(16) 15 17_556
B2 K4 O5 77.99(15) 4_556 17_556
B2 K4 O5 108.31(15) 15 17_556
B2 K4 O5 108.31(15) 4_556 .
B2 K4 O5 77.99(15) 15 .
B2 K4 B1 42.55(12) 4_556 4_556
B2 K4 B1 42.55(12) 15 4_556
B2 K4 B2 85.1(2) 15 4_556
B3 K4 O1 85.72(13) 17_556 6_556
B3 K4 O1 85.72(13) . 14
B3 K4 O1 98.66(14) 17_556 14
B3 K4 O1 98.66(14) . 6_556
B3 K4 O2 96.02(15) 17_556 15
B3 K4 O2 73.81(15) . 15
B3 K4 O2 73.81(15) 17_556 4_556
B3 K4 O2 96.02(15) . 4_556
B3 K4 O3 25.33(13) 17_556 17_556
B3 K4 O3 25.33(13) . .
B3 K4 O3 155.41(13) 17_556 .
B3 K4 O3 155.41(13) . 17_556
B3 K4 O5 157.77(13) . 17_556
B3 K4 O5 24.23(14) 17_556 17_556
B3 K4 O5 24.23(14) . .
B3 K4 O5 157.77(13) 17_556 .
B3 K4 B1 84.51(13) 17_556 4_556
B3 K4 B1 84.51(13) . 4_556
B3 K4 B2 86.31(17) . 4_556
B3 K4 B2 85.61(17) 17_556 4_556
B3 K4 B2 86.31(17) 17_556 15
B3 K4 B2 85.61(17) . 15
B3 K4 B3 169.0(3) 17_556 .
Y2 O1 Y1 90.21(13) 2 8_544
K1 O1 Y1 90.21(13) 2 8_544
K1 O1 Y2 0.0 2 2
K4 O1 Y1 87.3(2) 6_556 8_544
K4 O1 Y2 107.3(2) 6_556 2
K4 O1 K1 107.3(2) 6_556 2
B2 O1 Y1 135.1(4) . 8_544
B2 O1 Y2 127.7(4) . 2
B2 O1 K1 127.7(4) . 2
B2 O1 K4 100.5(5) . 6_556
K4 O2 K2 120.97(14) 8_544 12_545
B1 O2 K2 100.3(3) 12_545 12_545
B1 O2 K4 100.5(4) 12_545 8_544
B2 O2 K2 111.3(4) . 12_545
B2 O2 K4 100.7(4) . 8_544
B2 O2 B1 124.2(4) . 12_545
K4 O3 K2 80.51(11) 17_556 3_665
B2 O3 K2 131.1(5) . 3_665
B2 O3 K4 141.2(4) . 17_556
B3 O3 K2 77.2(4) . 3_665
B3 O3 K4 81.8(3) . 17_556
B3 O3 B2 122.2(5) . .
K3 O4 K2 114.61(15) 2_655 .
B1 O4 K2 101.0(3) . .
B1 O4 K3 99.2(4) . 2_655
B3 O4 K2 109.0(3) . .
B3 O4 K3 108.6(3) . 2_655
B3 O4 B1 124.4(4) . .
K2 O5 Y1 111.41(15) 5_666 .
K4 O5 Y1 103.25(14) . .
K4 O5 K2 95.81(13) . 5_666
B3 O5 Y1 141.7(4) . .
B3 O5 K2 97.3(4) . 5_666
B3 O5 K4 98.3(3) . .
K2 B1 K2 174.7(4) 8_544 .
K3 B1 K2 87.35(18) 3_665 8_544
K3 B1 K2 87.35(18) 3_665 .
K4 B1 K2 92.65(18) 4_556 .
K4 B1 K2 92.65(18) 4_556 8_544
K4 B1 K3 180.0 4_556 3_665
O2 B1 K2 129.0(3) 12_545 8_544
O2 B1 K2 129.0(3) . .
O2 B1 K2 54.78(18) 12_545 .
O2 B1 K2 54.78(18) . 8_544
O2 B1 K3 125.1(4) 12_545 3_665
O2 B1 K3 125.1(4) . 3_665
O2 B1 K4 54.9(4) 12_545 4_556
O2 B1 K4 54.9(4) . 4_556
O2 B1 O2 109.7(8) . 12_545
O4 B1 K2 122.2(4) 12_545 .
O4 B1 K2 54.03(17) 12_545 8_544
O4 B1 K2 122.2(4) . 8_544
O4 B1 K2 54.03(17) . .
O4 B1 K3 53.8(4) 12_545 3_665
O4 B1 K3 53.8(4) . 3_665
O4 B1 K4 126.2(4) 12_545 4_556
O4 B1 K4 126.2(4) . 4_556
O4 B1 O2 111.0(2) . .
O4 B1 O2 111.0(2) 12_545 12_545
O4 B1 O2 108.7(2) . 12_545
O4 B1 O2 108.7(2) 12_545 .
O4 B1 O4 107.5(8) 12_545 .
O1 B2 K4 85.6(5) . 4_556
O2 B2 K4 56.3(3) . 4_556
O2 B2 O1 121.0(6) . .
O3 B2 K4 130.5(5) . 4_556
O3 B2 O1 120.0(6) . .
O3 B2 O2 119.0(6) . .
K3 B3 K2 87.75(16) 2_655 3_665
K4 B3 K2 79.17(16) 17_556 3_665
K4 B3 K3 150.3(2) 17_556 2_655
O3 B3 K2 78.6(4) . 3_665
O3 B3 K3 130.7(4) . 2_655
O3 B3 K4 72.8(3) . 17_556
O4 B3 K2 134.7(4) . 3_665
O4 B3 K3 48.5(3) . 2_655
O4 B3 K4 144.3(4) . 17_556
O4 B3 O3 118.4(5) . .
O5 B3 K2 59.1(3) . 3_665
O5 B3 K3 92.9(3) . 2_655
O5 B3 K4 57.5(3) . 17_556
O5 B3 O3 118.1(5) . .
O5 B3 O4 123.5(5) . .

loop_
_geom_bond_atom_site_label_1
_geom_bond_atom_site_label_2
_geom_bond_distance
_geom_bond_site_symmetry_2
Y1 Y2 3.3323(13) 16_556
Y1 K1 3.3323(13) 16_556
Y1 O1 2.313(4) 13
Y1 O1 2.313(4) 15
Y1 O1 2.313(4) 14
Y1 O5 2.194(4) 3_665
Y1 O5 2.194(4) .
Y1 O5 2.194(4) 2_655
Y2 K1 0.0000 .
Y2 O1 2.391(4) .
Y2 O1 2.391(4) 4_556
Y2 O1 2.391(4) 5_556
Y2 O1 2.391(4) 6_556
Y2 O1 2.391(4) 2
Y2 O1 2.391(4) 3
K1 O1 2.391(4) 3
K1 O1 2.391(4) 6_556
K1 O1 2.391(4) 5_556
K1 O1 2.391(4) .
K1 O1 2.391(4) 2
K1 O1 2.391(4) 4_556
K2 O2 2.846(4) 12_545
K2 O2 2.846(4) 15
K2 O3 3.316(7) 5_656
K2 O3 3.316(7) 2_655
K2 O4 2.826(4) 4_556
K2 O4 2.826(4) .
K2 O5 2.853(4) 2_655
K2 O5 2.853(4) 5_656
K2 B1 3.4271(15) 15
K2 B1 3.4271(15) .
K2 B3 3.298(7) 5_656
K2 B3 3.298(7) 2_655
K3 O4 2.614(4) 10
K3 O4 2.614(4) 12_545
K3 O4 2.614(4) 11_655
K3 O4 2.614(4) 3_665
K3 O4 2.614(4) 2_655
K3 O4 2.614(4) .
K3 B1 3.199(11) 2_655
K3 B1 3.199(11) .
K3 B1 3.199(11) 3_665
K3 B3 3.308(6) 11_655
K3 B3 3.308(6) 2_655
K3 B3 3.308(6) .
K3 B3 3.308(6) 12_545
K3 B3 3.308(6) 3_665
K3 B3 3.308(6) 10
K4 O1 3.229(8) 14
K4 O1 3.229(8) 6_556
K4 O2 2.877(5) 4_556
K4 O2 2.877(5) 15
K4 O3 3.102(4) .
K4 O3 3.102(4) 17_556
K4 O5 2.739(4) 17_556
K4 O5 2.739(4) .
K4 B1 3.459(12) 4_556
K4 B2 3.399(7) 15
K4 B2 3.399(7) 4_556
K4 B3 3.214(6) .
K4 B3 3.214(6) 17_556
O1 B2 1.323(8) .
O2 B1 1.466(7) 12_545
O2 B2 1.350(8) .
O3 B2 1.383(8) .
O3 B3 1.389(7) .
O4 B1 1.473(8) .
O4 B3 1.358(8) .
O5 B3 1.333(7) .
